data_1537921
loop_
_publ_author_name
'Eppinga, R.'
'Wiegers, G.A.'

_publ_section_title
;
 A generalized scheme for niobium and tantalum dichalcogenides
 intercalated with post-transition elements
;
_journal_name_full 'Physica B and C (Netherland) (79,1975-)'
_journal_page_first 121
_journal_page_last 127
_journal_volume 99
_journal_year 1980
_chemical_formula_sum 'Pb Se2 Ta'
_chemical_name_systematic 'Pb Ta Se2'
_space_group_IT_number 187
_symmetry_space_group_name_Hall 'P -6 2'
_symmetry_space_group_name_H-M 'P -6 m 2'
_cell_angle_alpha 90
_cell_angle_beta 90
_cell_angle_gamma 120
_cell_formula_units_Z 1
_cell_length_a 3.44
_cell_length_b 3.44
_cell_length_c 9.35
_cell_volume 95.821
_citation_journal_id_ASTM PHBCDQ
_cod_data_source_file Eppinga_PHBCDQ_1980_1351.cif
_cod_data_source_block Pb1Se2Ta1
_cod_original_cell_volume 95.82066
_cod_original_formula_sum 'Pb1 Se2 Ta1'
_cod_database_code 1537921

loop_
_symmetry_equiv_pos_as_xyz
x,y,z
-x+y,-x,-z
-y,x-y,z
x,y,-z
-x+y,-x,z
-y,x-y,-z
-y,-x,-z
-x+y,y,z
x,x-y,-z
-y,-x,z
-x+y,y,-z
x,x-y,z

loop_
_atom_site_label
_atom_site_type_symbol
_atom_site_fract_x
_atom_site_fract_y
_atom_site_fract_z
_atom_site_occupancy
_atom_site_U_iso_or_equiv
Ta1 Ta 0.3333 0.6667 0.5 1 0.0
Se1 Se 0 0 0.31 1 0.0
Pb1 Pb 0 0 0 1 0.0
